data_4317118
loop_
_publ_author_name
'Dibyendu Bhattacharya'
'Malaichamy Sathiyendiran'
'Jing-Yun Wu'
'Che-Hao Chang'
'Sung-Chou Huang'
'Yu-Ling Zeng'
'Ching-Yao Lin'
'P. Thanasekaran'
'Bo-Chao Lin'
'Chao-Ping Hsu'
'Gene-Hsiang Lee'
'Shie-Ming Peng'
'Kuang-Lieh Lu'

_publ_section_title
;
 Quinonoid-Bridged Chair-Shaped Dirhenium(I) Metallacycles: Synthesis,
 Characterization, and Spectroelectrochemical Studies
;
_journal_name_full 'Inorganic Chemistry'
_journal_page_first 10264
_journal_page_last 10272
_journal_paper_doi 10.1021/ic9018794
_journal_volume 49
_journal_year 2010
_chemical_formula_sum 'C57 H42 N4 O10 Re2'
_chemical_formula_weight 1315.35
_chemical_name_systematic
;
 ?
;
_space_group_IT_number 62
_symmetry_cell_setting orthorhombic
_symmetry_space_group_name_Hall '-P 2ac 2n'
_symmetry_space_group_name_H-M 'P n m a'
_atom_sites_solution_hydrogens geom
_atom_sites_solution_primary direct
_atom_sites_solution_secondary difmap
_audit_creation_method SHELXL-97
_cell_angle_alpha 90.00
_cell_angle_beta 90.00
_cell_angle_gamma 90.00
_cell_formula_units_Z 4
_cell_length_a 13.2905(2)
_cell_length_b 24.1141(4)
_cell_length_c 15.0699(3)
_cell_measurement_reflns_used total
_cell_measurement_temperature 150(2)
_cell_measurement_theta_max 27.50
_cell_measurement_theta_min 1.00
_cell_volume 4829.73(14)
_computing_cell_refinement DENZO-SMN
_computing_data_collection 'NONIUS COLLECT'
_computing_data_reduction DENZO-SMN
_computing_molecular_graphics 'Bruker SHELXTL'
_computing_publication_material 'Bruker SHELXTL'
_computing_structure_refinement 'SHELXL-97 (Sheldrick, 1997)'
_computing_structure_solution 'SHELXS-97 (Sheldrick, 1990)'
_diffrn_ambient_temperature 150(2)
_diffrn_measured_fraction_theta_full 1.000
_diffrn_measured_fraction_theta_max 1.000
_diffrn_measurement_device_type 'NONIUS KappaCCD'
_diffrn_measurement_method '\w scans'
_diffrn_radiation_monochromator graphite
_diffrn_radiation_source 'fine-focus sealed tube'
_diffrn_radiation_type MoK\a
_diffrn_radiation_wavelength 0.71073
_diffrn_reflns_av_R_equivalents 0.0429
_diffrn_reflns_av_sigmaI/netI 0.0348
_diffrn_reflns_limit_h_max 17
_diffrn_reflns_limit_h_min -16
_diffrn_reflns_limit_k_max 31
_diffrn_reflns_limit_k_min -31
_diffrn_reflns_limit_l_max 19
_diffrn_reflns_limit_l_min -19
_diffrn_reflns_number 22569
_diffrn_reflns_theta_full 27.49
_diffrn_reflns_theta_max 27.49
_diffrn_reflns_theta_min 1.59
_exptl_absorpt_coefficient_mu 5.076
_exptl_absorpt_correction_T_max 0.480
_exptl_absorpt_correction_T_min 0.293
_exptl_absorpt_correction_type multi-scan
_exptl_crystal_colour black
_exptl_crystal_density_diffrn 1.809
_exptl_crystal_density_meas ?
_exptl_crystal_density_method 'not measured'
_exptl_crystal_description block
_exptl_crystal_F_000 2568
_exptl_crystal_size_max 0.25
_exptl_crystal_size_mid 0.20
_exptl_crystal_size_min 0.15
_refine_diff_density_max 1.602
_refine_diff_density_min -1.067
_refine_diff_density_rms 0.189
_refine_ls_extinction_method none
_refine_ls_goodness_of_fit_ref 1.036
_refine_ls_hydrogen_treatment constr
_refine_ls_matrix_type full
_refine_ls_number_parameters 314
_refine_ls_number_reflns 5679
_refine_ls_number_restraints 6
_refine_ls_restrained_S_all 1.087
_refine_ls_R_factor_all 0.0443
_refine_ls_R_factor_gt 0.0285
_refine_ls_shift/su_max 0.002
_refine_ls_shift/su_mean 0.000
_refine_ls_structure_factor_coef Fsqd
_refine_ls_weighting_details 'calc w=1/[\s^2^(Fo^2^)+(0.0383P)^2^+5.4940P] where P=(Fo^2^+2Fc^2^)/3'
_refine_ls_weighting_scheme calc
_refine_ls_wR_factor_gt 0.0715
_refine_ls_wR_factor_ref 0.0777
_reflns_number_gt 4374
_reflns_number_total 5679
_reflns_threshold_expression >2sigma(I)
_cod_data_source_file ic9018794_si_002_2.cif
_cod_data_source_block ic12754
_cod_depositor_comments
;
The following automatic conversions were performed:

'_symmetry_cell_setting' value 'Orthorhombic' changed to
'orthorhombic' according to the built-in table from CIF Core
dictionary named 'cif_core.dic' version 2.4.1 from 2010-06-29.

Automatic conversion script
Id: cif_fix_values 1646 2011-03-28 12:23:43Z adriana 

The following automatic conversions were performed:

'_exptl_crystal_density_meas' value 'not_measured' was changed to '?'
- the value is perceived as not measured.

Automatic conversion script
Id: cif_fix_values 3008 2015-01-20 13:52:24Z robertas 
;
_cod_database_code 4317118

loop_
_symmetry_equiv_pos_as_xyz
'x, y, z'
'-x+1/2, -y, z+1/2'
'-x, y+1/2, -z'
'x+1/2, -y+1/2, -z+1/2'
'-x, -y, -z'
'x-1/2, y, -z-1/2'
'x, -y-1/2, z'
'-x-1/2, y-1/2, z-1/2'

loop_
_atom_site_label
_atom_site_type_symbol
_atom_site_fract_x
_atom_site_fract_y
_atom_site_fract_z
_atom_site_U_iso_or_equiv
_atom_site_adp_type
_atom_site_occupancy
_atom_site_symmetry_multiplicity
_atom_site_calc_flag
_atom_site_refinement_flags
_atom_site_disorder_assembly
_atom_site_disorder_group
Re Re 0.955819(12) 0.071218(6) 0.327054(11) 0.02214(7) Uani 1 1 d . . .
O1 O 1.1243(2) -0.01348(13) 0.2975(2) 0.0401(8) Uani 1 1 d . . .
O2 O 0.9891(3) 0.06001(12) 0.5273(2) 0.0383(8) Uani 1 1 d . . .
O3 O 0.8139(2) -0.02824(12) 0.3468(2) 0.0379(8) Uani 1 1 d . . .
O4 O 1.0548(2) 0.13761(11) 0.3013(2) 0.0257(6) Uani 1 1 d . . .
O5 O 0.8537(2) 0.13748(10) 0.35117(19) 0.0252(6) Uani 1 1 d . . .
N1 N 0.9116(3) 0.08442(13) 0.1879(2) 0.0240(7) Uani 1 1 d . . .
N2 N 0.8090(2) 0.10478(13) 0.0762(2) 0.0252(8) Uani 1 1 d . . .
C1 C 1.0592(3) 0.01760(17) 0.3072(3) 0.0283(10) Uani 1 1 d . . .
C2 C 0.9798(3) 0.06471(16) 0.4526(3) 0.0282(9) Uani 1 1 d . . .
C3 C 0.8656(3) 0.00964(16) 0.3392(3) 0.0273(9) Uani 1 1 d . . .
C4 C 1.1296(3) 0.22249(15) 0.2782(3) 0.0301(9) Uani 1 1 d . . .
H4 H 1.1893 0.2034 0.2619 0.036 Uiso 1 1 calc R . .
C5 C 1.0416(3) 0.19083(17) 0.3024(3) 0.0238(9) Uani 1 1 d . . .
C6 C 0.9533(3) 0.21943(15) 0.3289(2) 0.0200(8) Uani 1 1 d . . .
C7 C 0.8668(3) 0.18993(15) 0.3567(3) 0.0219(8) Uani 1 1 d . . .
C8 C 0.7834(3) 0.22087(15) 0.3972(3) 0.0236(8) Uani 1 1 d . . .
C9 C 0.7020(3) 0.19243(17) 0.4351(3) 0.0334(10) Uani 1 1 d . . .
H9 H 0.7015 0.1530 0.4352 0.040 Uiso 1 1 calc R . .
C10 C 0.6234(4) 0.22099(18) 0.4720(4) 0.0467(13) Uani 1 1 d . . .
H10 H 0.5687 0.2013 0.4977 0.056 Uiso 1 1 calc R . .
C11 C 0.8209(3) 0.09957(16) 0.1645(3) 0.0249(9) Uani 1 1 d . . .
H11 H 0.7684 0.1063 0.2060 0.030 Uiso 1 1 calc R . .
C12 C 0.9652(3) 0.07942(15) 0.1079(3) 0.0254(9) Uani 1 1 d . . .
C13 C 0.9015(3) 0.09266(15) 0.0381(3) 0.0243(9) Uani 1 1 d . . .
C14 C 0.9321(3) 0.09108(17) -0.0496(3) 0.0293(10) Uani 1 1 d . . .
H14 H 0.8867 0.0999 -0.0962 0.035 Uiso 1 1 calc R . .
C15 C 1.0308(3) 0.07627(16) -0.0675(3) 0.0295(10) Uani 1 1 d . . .
C16 C 1.0966(3) 0.06274(15) 0.0031(3) 0.0279(9) Uani 1 1 d . . .
C17 C 1.0649(3) 0.06422(15) 0.0901(3) 0.0268(9) Uani 1 1 d . . .
H17 H 1.1097 0.0551 0.1370 0.032 Uiso 1 1 calc R . .
C18 C 1.0669(4) 0.0736(2) -0.1618(3) 0.0433(13) Uani 1 1 d . . .
H18A H 1.0112 0.0825 -0.2020 0.065 Uiso 1 1 calc R . .
H18B H 1.0917 0.0362 -0.1746 0.065 Uiso 1 1 calc R . .
H18C H 1.1215 0.1004 -0.1704 0.065 Uiso 1 1 calc R . .
C19 C 1.2046(3) 0.04713(19) -0.0185(3) 0.0384(11) Uani 1 1 d . . .
H19A H 1.2403 0.0378 0.0363 0.058 Uiso 1 1 calc R . .
H19B H 1.2380 0.0785 -0.0476 0.058 Uiso 1 1 calc R . .
H19C H 1.2050 0.0150 -0.0584 0.058 Uiso 1 1 calc R . .
C20 C 0.7224(3) 0.12834(15) 0.0308(3) 0.0277(9) Uani 1 1 d . . .
H20A H 0.6604 0.1180 0.0633 0.033 Uiso 1 1 calc R . .
H20B H 0.7179 0.1123 -0.0295 0.033 Uiso 1 1 calc R . .
C21 C 0.8084(3) 0.22071(16) 0.0560(3) 0.0273(9) Uani 1 1 d . . .
H21 H 0.8649 0.2013 0.0790 0.033 Uiso 1 1 calc R . .
C22 C 0.7281(3) 0.19151(16) 0.0235(3) 0.0258(9) Uani 1 1 d . . .
C23 C 0.6449(3) 0.22028(15) -0.0143(3) 0.0258(8) Uani 1 1 d . . .
C24 C 0.5600(3) 0.19235(19) -0.0491(3) 0.0337(10) Uani 1 1 d . . .
H24 H 0.5595 0.1530 -0.0504 0.040 Uiso 1 1 calc R . .
C25 C 0.4788(3) 0.22090(19) -0.0810(3) 0.0400(12) Uani 1 1 d . . .
H25 H 0.4222 0.2013 -0.1033 0.048 Uiso 1 1 calc R . .
C26 C 0.6925(9) 0.2229(2) 0.7296(9) 0.226(7) Uiso 1 1 d D . .
H26 H 0.6382 0.2016 0.7068 0.271 Uiso 1 1 calc R . .
C27 C 0.7812(8) 0.1983(4) 0.7668(8) 0.153(4) Uiso 1 1 d D . .
H27A H 0.7815 0.1585 0.7657 0.183 Uiso 0.50 1 d PR . .
C28 C 0.8674(7) 0.2224(3) 0.8050(7) 0.159(5) Uiso 1 1 d D . .
H28 H 0.9211 0.2010 0.8288 0.191 Uiso 1 1 calc R . .
C29 C 0.7869(7) 0.1372(3) 0.7612(7) 0.30(2) Uiso 0.50 1 d PRD . .
H29A H 0.7998 0.1261 0.6996 0.449 Uiso 0.50 1 calc PR . .
H29B H 0.7231 0.1211 0.7811 0.449 Uiso 0.50 1 calc PR . .
H29C H 0.8417 0.1238 0.7991 0.449 Uiso 0.50 1 calc PR . .

loop_
_atom_site_aniso_label
_atom_site_aniso_U_11
_atom_site_aniso_U_22
_atom_site_aniso_U_33
_atom_site_aniso_U_23
_atom_site_aniso_U_13
_atom_site_aniso_U_12
Re 0.02581(11) 0.01578(9) 0.02482(10) 0.00067(6) 0.00092(7) 0.00123(6)
O1 0.0363(19) 0.0363(18) 0.0477(19) 0.0037(15) 0.0020(16) 0.0154(15)
O2 0.061(2) 0.0284(16) 0.0255(18) 0.0028(13) -0.0038(17) -0.0064(15)
O3 0.042(2) 0.0261(16) 0.046(2) -0.0018(14) 0.0029(15) -0.0098(14)
O4 0.0249(16) 0.0161(13) 0.0360(16) 0.0030(12) 0.0030(12) -0.0001(11)
O5 0.0255(15) 0.0161(12) 0.0342(16) -0.0018(11) 0.0035(12) 0.0035(11)
N1 0.0256(19) 0.0206(16) 0.0258(18) 0.0022(13) -0.0043(15) 0.0016(14)
N2 0.027(2) 0.0202(17) 0.0289(19) -0.0002(14) -0.0028(15) 0.0014(13)
C1 0.036(3) 0.023(2) 0.026(2) 0.0044(17) 0.0014(18) -0.0016(18)
C2 0.034(2) 0.0173(19) 0.033(2) 0.0010(17) 0.0001(19) -0.0025(16)
C3 0.032(2) 0.024(2) 0.026(2) 0.0001(16) 0.0034(18) 0.0055(18)
C4 0.028(2) 0.025(2) 0.037(2) -0.0022(18) 0.007(2) 0.0015(17)
C5 0.025(2) 0.0208(19) 0.025(2) -0.0014(17) 0.0016(17) 0.0000(16)
C6 0.021(2) 0.0173(19) 0.0218(19) 0.0006(15) -0.0002(17) 0.0013(14)
C7 0.023(2) 0.0193(18) 0.0238(19) 0.0016(16) -0.0004(17) -0.0010(16)
C8 0.025(2) 0.0222(19) 0.024(2) 0.0000(16) 0.0017(17) -0.0012(16)
C9 0.033(3) 0.022(2) 0.046(3) -0.0002(19) 0.013(2) -0.0016(18)
C10 0.041(3) 0.031(2) 0.068(4) 0.006(2) 0.023(3) -0.004(2)
C11 0.026(2) 0.0212(19) 0.027(2) 0.0006(16) 0.0026(18) 0.0026(16)
C12 0.033(2) 0.0146(17) 0.029(2) -0.0019(16) 0.0004(18) -0.0015(16)
C13 0.026(2) 0.0163(17) 0.031(2) 0.0016(17) -0.0020(18) -0.0011(16)
C14 0.040(3) 0.024(2) 0.025(2) -0.0021(18) -0.0038(19) -0.0020(19)
C15 0.037(3) 0.021(2) 0.031(2) -0.0031(17) 0.0041(19) -0.0047(17)
C16 0.030(2) 0.0200(19) 0.034(2) -0.0025(17) 0.0031(19) -0.0002(16)
C17 0.027(2) 0.022(2) 0.032(2) -0.0011(17) -0.0019(18) -0.0013(16)
C18 0.050(3) 0.047(3) 0.033(3) -0.005(2) 0.007(2) -0.002(2)
C19 0.039(3) 0.038(2) 0.038(3) -0.002(2) 0.006(2) 0.005(2)
C20 0.027(2) 0.024(2) 0.031(2) 0.0014(17) -0.0026(19) 0.0007(17)
C21 0.023(2) 0.026(2) 0.033(2) 0.0007(17) -0.0004(18) 0.0036(17)
C22 0.028(2) 0.0237(19) 0.026(2) -0.0001(17) 0.0002(18) 0.0005(17)
C23 0.028(2) 0.025(2) 0.0236(19) 0.0002(16) -0.0029(18) -0.0004(16)
C24 0.037(3) 0.029(2) 0.034(2) 0.0051(19) -0.008(2) -0.0062(19)
C25 0.037(3) 0.041(3) 0.043(3) 0.000(2) -0.016(2) -0.004(2)

loop_
_atom_type_symbol
_atom_type_description
_atom_type_scat_dispersion_real
_atom_type_scat_dispersion_imag
_atom_type_scat_source
C C 0.0033 0.0016 'International Tables Vol C Tables 4.2.6.8 and 6.1.1.4'
H H 0.0000 0.0000 'International Tables Vol C Tables 4.2.6.8 and 6.1.1.4'
N N 0.0061 0.0033 'International Tables Vol C Tables 4.2.6.8 and 6.1.1.4'
O O 0.0106 0.0060 'International Tables Vol C Tables 4.2.6.8 and 6.1.1.4'
Re Re -1.0185 7.2310 'International Tables Vol C Tables 4.2.6.8 and 6.1.1.4'

loop_
_geom_angle_atom_site_label_1
_geom_angle_atom_site_label_2
_geom_angle_atom_site_label_3
_geom_angle
_geom_angle_site_symmetry_1
_geom_angle_site_symmetry_3
_geom_angle_publ_flag
C1 Re C3 86.59(18) . . ?
C1 Re C2 88.82(18) . . ?
C3 Re C2 86.92(17) . . ?
C1 Re O4 92.09(15) . . ?
C3 Re O4 174.87(14) . . ?
C2 Re O4 98.02(15) . . ?
C1 Re O5 173.65(14) . . ?
C3 Re O5 99.56(15) . . ?
C2 Re O5 89.94(15) . . ?
O4 Re O5 81.92(11) . . ?
C1 Re N1 98.12(16) . . ?
C3 Re N1 92.07(15) . . ?
C2 Re N1 172.91(16) . . ?
O4 Re N1 83.20(12) . . ?
O5 Re N1 83.31(12) . . ?
C5 O4 Re 131.7(2) . . ?
C7 O5 Re 131.8(3) . . ?
C11 N1 C12 105.1(3) . . ?
C11 N1 Re 122.9(3) . . ?
C12 N1 Re 132.0(3) . . ?
C11 N2 C13 106.5(3) . . ?
C11 N2 C20 126.5(4) . . ?
C13 N2 C20 126.0(3) . . ?
O1 C1 Re 177.1(4) . . ?
O2 C2 Re 176.6(4) . . ?
O3 C3 Re 178.0(4) . . ?
C4 C4 C5 121.9(2) 7_565 . ?
O4 C5 C6 126.7(4) . . ?
O4 C5 C4 114.2(3) . . ?
C6 C5 C4 118.9(4) . . ?
C7 C6 C5 120.7(4) . . ?
C7 C6 C6 120.2(2) . 7_565 ?
C5 C6 C6 119.1(2) . 7_565 ?
O5 C7 C6 126.0(4) . . ?
O5 C7 C8 115.2(3) . . ?
C6 C7 C8 118.8(3) . . ?
C9 C8 C8 119.3(2) . 7_565 ?
C9 C8 C7 120.2(3) . . ?
C8 C8 C7 120.5(2) 7_565 . ?
C10 C9 C8 120.5(4) . . ?
C9 C10 C10 120.2(3) . 7_565 ?
N1 C11 N2 113.7(4) . . ?
C13 C12 C17 119.5(4) . . ?
C13 C12 N1 108.7(4) . . ?
C17 C12 N1 131.8(4) . . ?
C14 C13 C12 122.6(4) . . ?
C14 C13 N2 131.4(4) . . ?
C12 C13 N2 106.0(4) . . ?
C13 C14 C15 118.1(4) . . ?
C14 C15 C16 119.8(4) . . ?
C14 C15 C18 119.9(4) . . ?
C16 C15 C18 120.3(4) . . ?
C17 C16 C15 121.4(4) . . ?
C17 C16 C19 120.0(4) . . ?
C15 C16 C19 118.6(4) . . ?
C16 C17 C12 118.6(4) . . ?
N2 C20 C22 112.6(3) . . ?
C22 C21 C21 120.9(2) . 7_565 ?
C21 C22 C23 119.9(4) . . ?
C21 C22 C20 121.7(4) . . ?
C23 C22 C20 118.4(3) . . ?
C24 C23 C22 122.4(4) . . ?
C24 C23 C23 118.4(2) . 7_565 ?
C22 C23 C23 119.1(2) . 7_565 ?
C25 C24 C23 121.4(4) . . ?
C24 C25 C25 120.2(3) . 7_565 ?
C26 C26 C27 114.4(5) 7_565 . ?
C28 C27 C26 131.2(7) . . ?
C28 C27 C29 113.1(6) . . ?
C26 C27 C29 115.6(6) . . ?
C28 C28 C27 114.4(4) 7_565 . ?

loop_
_geom_bond_atom_site_label_1
_geom_bond_atom_site_label_2
_geom_bond_distance
_geom_bond_site_symmetry_2
_geom_bond_publ_flag
Re C1 1.910(4) . ?
Re C3 1.918(4) . ?
Re C2 1.926(5) . ?
Re O4 2.108(3) . ?
Re O5 2.128(3) . ?
Re N1 2.201(3) . ?
O1 C1 1.154(5) . ?
O2 C2 1.138(5) . ?
O3 C3 1.149(5) . ?
O4 C5 1.295(5) . ?
O5 C7 1.279(4) . ?
N1 C11 1.307(5) . ?
N1 C12 1.406(5) . ?
N2 C11 1.346(5) . ?
N2 C13 1.389(5) . ?
N2 C20 1.454(5) . ?
C4 C4 1.327(7) 7_565 ?
C4 C5 1.444(5) . ?
C5 C6 1.418(5) . ?
C6 C7 1.416(5) . ?
C6 C6 1.474(7) 7_565 ?
C7 C8 1.469(5) . ?
C8 C9 1.402(5) . ?
C8 C8 1.405(7) 7_565 ?
C9 C10 1.370(6) . ?
C10 C10 1.399(9) 7_565 ?
C12 C13 1.388(6) . ?
C12 C17 1.401(6) . ?
C13 C14 1.384(6) . ?
C14 C15 1.386(6) . ?
C15 C16 1.416(6) . ?
C15 C18 1.501(6) . ?
C16 C17 1.378(6) . ?
C16 C19 1.519(6) . ?
C20 C22 1.529(5) . ?
C21 C22 1.369(6) . ?
C21 C21 1.413(8) 7_565 ?
C22 C23 1.424(5) . ?
C23 C24 1.415(6) . ?
C23 C23 1.433(7) 7_565 ?
C24 C25 1.368(6) . ?
C25 C25 1.404(9) 7_565 ?
C26 C26 1.305(10) 7_565 ?
C26 C27 1.434(8) . ?
C27 C28 1.407(8) . ?
C27 C29 1.479(8) . ?
C28 C28 1.332(15) 7_565 ?
